data_7201548
loop_
_publ_author_name
'Yang, En-Cui'
'Li, Jian'
'Ding, Bin'
'Liang, Qing-Qing'
'Wang, Xiu-Guang'
'Zhao, Xiao-Jun'

_publ_section_title
;
 An eight-connected 3D lead(ii) metal--organic framework with
 octanuclear lead(ii) as a secondary building unit: synthesis,
 characterization and luminescent property
;
_journal_issue 2
_journal_name_full CrystEngComm
_journal_page_first 158
_journal_paper_doi 10.1039/b709810c
_journal_volume 10
_journal_year 2008
_chemical_formula_sum 'C24 H14 O14 Pb4'
_chemical_formula_weight 1355.11
_chemical_name_systematic
;
?
;
_space_group_IT_number 14
_symmetry_cell_setting monoclinic
_symmetry_space_group_name_Hall '-P 2ybc'
_symmetry_space_group_name_H-M 'P 1 21/c 1'
_atom_sites_solution_hydrogens geom
_atom_sites_solution_primary direct
_atom_sites_solution_secondary difmap
_audit_creation_method SHELXL-97
_cell_angle_alpha 90.00
_cell_angle_beta 112.611(1)
_cell_angle_gamma 90.00
_cell_formula_units_Z 4
_cell_length_a 15.282(2)
_cell_length_b 13.589(1)
_cell_length_c 14.027(1)
_cell_measurement_reflns_used 5058
_cell_measurement_temperature 294(2)
_cell_measurement_theta_max 27.77
_cell_measurement_theta_min 2.17
_cell_volume 2689.0(4)
_computing_cell_refinement 'Bruker SMART APEX II'
_computing_data_collection 'Bruker SMART APEX II'
_computing_data_reduction 'Bruker SAINT'
_computing_molecular_graphics 'Bruker SHELXTL'
_computing_publication_material 'Bruker SHELXTL'
_computing_structure_refinement 'SHELXL-97 (Sheldrick, 1997)'
_computing_structure_solution 'SHELXS-97 (Sheldrick, 1990)'
_diffrn_ambient_temperature 294(2)
_diffrn_measured_fraction_theta_full 0.989
_diffrn_measured_fraction_theta_max 0.989
_diffrn_measurement_device_type 'APEX II CCD area detector'
_diffrn_measurement_method 'phi and omega scans'
_diffrn_radiation_monochromator graphite
_diffrn_radiation_source 'fine-focus sealed tube'
_diffrn_radiation_type MoK\a
_diffrn_radiation_wavelength 0.71073
_diffrn_reflns_av_R_equivalents 0.0442
_diffrn_reflns_av_sigmaI/netI 0.0621
_diffrn_reflns_limit_h_max 18
_diffrn_reflns_limit_h_min -17
_diffrn_reflns_limit_k_max 13
_diffrn_reflns_limit_k_min -16
_diffrn_reflns_limit_l_max 16
_diffrn_reflns_limit_l_min -16
_diffrn_reflns_number 13526
_diffrn_reflns_theta_full 25.01
_diffrn_reflns_theta_max 25.01
_diffrn_reflns_theta_min 2.08
_exptl_absorpt_coefficient_mu 25.041
_exptl_absorpt_correction_T_max 0.967
_exptl_absorpt_correction_T_min 0.935
_exptl_absorpt_correction_type multi-scan
_exptl_absorpt_process_details SADABS
_exptl_crystal_colour COLOURLESS
_exptl_crystal_density_diffrn 3.347
_exptl_crystal_density_meas ?
_exptl_crystal_density_method 'not measured'
_exptl_crystal_description BLOCK
_exptl_crystal_F_000 2392
_exptl_crystal_size_max 0.25
_exptl_crystal_size_mid 0.20
_exptl_crystal_size_min 0.16
_refine_diff_density_max 4.257
_refine_diff_density_min -3.276
_refine_diff_density_rms 0.402
_refine_ls_extinction_method none
_refine_ls_goodness_of_fit_ref 1.059
_refine_ls_hydrogen_treatment constr
_refine_ls_matrix_type full
_refine_ls_number_parameters 379
_refine_ls_number_reflns 4690
_refine_ls_number_restraints 0
_refine_ls_restrained_S_all 1.059
_refine_ls_R_factor_all 0.0507
_refine_ls_R_factor_gt 0.0477
_refine_ls_shift/su_max 0.001
_refine_ls_shift/su_mean 0.000
_refine_ls_structure_factor_coef Fsqd
_refine_ls_weighting_details 'calc w=1/[\s^2^(Fo^2^)+(0.0920P)^2^+6.2614P] where P=(Fo^2^+2Fc^2^)/3'
_refine_ls_weighting_scheme calc
_refine_ls_wR_factor_gt 0.1296
_refine_ls_wR_factor_ref 0.1321
_reflns_number_gt 4331
_reflns_number_total 4690
_reflns_threshold_expression >2sigma(I)
_cod_data_source_file b709810c.txt
_cod_data_source_block 70117e
_cod_depositor_comments
;
The following automatic conversions were performed:
'_symmetry_cell_setting' value 'Monoclinic' changed to 'monoclinic'
according to '/home/saulius/struct/CIF-dictionaries/cif_core.dic'
dictionary named 'cif_core.dic' version 2.4.1 from
2010-06-29.

'_exptl_absorpt_correction_type' value 'MULTI-SCAN' changed
to 'multi-scan' according to
'/home/saulius/struct/CIF-dictionaries/cif_core.dic' dictionary named
'cif_core.dic' version 2.4.1 from 2010-06-29.

Automatic conversion script
Id: cif_fix_enum 1527 2010-12-29 10:47:43Z saulius 

The following automatic conversions were performed:

'_exptl_crystal_density_meas' value 'NONE' was changed to '?' - the
value is perceived as not measured.

Automatic conversion script
Id: cif_fix_values 3008 2015-01-20 13:52:24Z robertas 
;
_cod_original_cell_volume 2689.0(5)
_cod_original_sg_symbol_H-M P2(1)/c
_cod_database_code 7201548

loop_
_symmetry_equiv_pos_as_xyz
'x, y, z'
'-x, y+1/2, -z+1/2'
'-x, -y, -z'
'x, -y-1/2, z-1/2'

loop_
_atom_site_label
_atom_site_type_symbol
_atom_site_fract_x
_atom_site_fract_y
_atom_site_fract_z
_atom_site_U_iso_or_equiv
_atom_site_adp_type
_atom_site_occupancy
_atom_site_symmetry_multiplicity
_atom_site_calc_flag
_atom_site_refinement_flags
_atom_site_disorder_assembly
_atom_site_disorder_group
Pb1 Pb 0.82956(3) 0.40653(3) 0.85607(3) 0.02689(16) Uani 1 1 d . . .
Pb2 Pb 0.57331(3) 0.52166(3) 0.67161(3) 0.02430(16) Uani 1 1 d . . .
Pb3 Pb 0.59301(3) 0.27359(3) 0.76099(3) 0.02106(16) Uani 1 1 d . . .
Pb4 Pb 0.70887(3) 0.32542(3) 0.57701(3) 0.02213(16) Uani 1 1 d . . .
O1 O 0.6892(6) 0.3682(6) 0.9337(7) 0.0321(19) Uani 1 1 d . . .
O2 O 0.5588(6) 0.4375(6) 0.8268(6) 0.0288(18) Uani 1 1 d . . .
O3 O 0.4118(5) 0.7149(5) 0.9186(6) 0.0225(16) Uani 1 1 d . . .
O4 O 0.4764(6) 0.7879(6) 1.0701(7) 0.033(2) Uani 1 1 d . . .
O5 O 0.4542(6) 0.3901(6) 0.6184(7) 0.038(2) Uani 1 1 d . . .
O6 O 0.3833(7) 0.4886(6) 0.4855(7) 0.038(2) Uani 1 1 d . . .
O7 O 0.2788(10) 0.0983(9) 0.6740(10) 0.072(4) Uani 1 1 d . . .
O8 O 0.1477(9) 0.0534(7) 0.5465(12) 0.072(4) Uani 1 1 d . . .
O9 O 0.7418(7) 0.1873(7) 0.8320(8) 0.041(2) Uani 1 1 d . . .
O10 O 0.7998(7) 0.2116(7) 0.7124(8) 0.045(2) Uani 1 1 d . . .
O11 O 1.0532(9) 0.0000(9) 0.6898(9) 0.063(3) Uani 1 1 d . . .
O12 O 1.1238(7) -0.0988(9) 0.8136(9) 0.064(3) Uani 1 1 d . . .
O13 O 0.6700(5) 0.3898(5) 0.7042(6) 0.0216(16) Uani 1 1 d . . .
O14 O 0.9713(10) 0.3630(10) 1.0326(11) 0.084(4) Uani 1 1 d . . .
C1 C 0.6324(8) 0.5125(7) 0.9904(8) 0.019(2) Uani 1 1 d . . .
C2 C 0.5578(7) 0.5806(7) 0.9661(8) 0.017(2) Uani 1 1 d . . .
H2 H 0.5071 0.5773 0.9026 0.021 Uiso 1 1 calc R . .
C3 C 0.5597(8) 0.6520(7) 1.0360(8) 0.020(2) Uani 1 1 d . . .
C4 C 0.6336(9) 0.6579(8) 1.1288(10) 0.031(3) Uani 1 1 d . . .
H4 H 0.6357 0.7082 1.1745 0.037 Uiso 1 1 calc R . .
C5 C 0.7056(10) 0.5893(9) 1.1552(10) 0.035(3) Uani 1 1 d . . .
H5 H 0.7547 0.5919 1.2199 0.042 Uiso 1 1 calc R . .
C6 C 0.7048(10) 0.5182(8) 1.0872(9) 0.032(3) Uani 1 1 d . . .
H6 H 0.7538 0.4724 1.1059 0.039 Uiso 1 1 calc R . .
C7 C 0.6273(9) 0.4348(8) 0.9130(9) 0.025(2) Uani 1 1 d . . .
C8 C 0.4790(8) 0.7251(7) 1.0078(9) 0.021(2) Uani 1 1 d . . .
C9 C 0.2998(8) 0.3468(7) 0.5004(8) 0.020(2) Uani 1 1 d . . .
C10 C 0.2940(8) 0.2664(8) 0.5616(9) 0.026(2) Uani 1 1 d . . .
H10 H 0.3417 0.2569 0.6264 0.032 Uiso 1 1 calc R . .
C11 C 0.2187(9) 0.2020(8) 0.5266(9) 0.026(3) Uani 1 1 d . . .
C12 C 0.1490(10) 0.2161(8) 0.4312(12) 0.043(4) Uani 1 1 d . . .
H12 H 0.0984 0.1724 0.4070 0.051 Uiso 1 1 calc R . .
C13 C 0.1528(9) 0.2954(10) 0.3697(11) 0.039(3) Uani 1 1 d . . .
H13 H 0.1048 0.3045 0.3050 0.047 Uiso 1 1 calc R . .
C14 C 0.2272(8) 0.3598(8) 0.4049(9) 0.028(3) Uani 1 1 d . . .
H14 H 0.2290 0.4130 0.3641 0.033 Uiso 1 1 calc R . .
C15 C 0.3853(9) 0.4136(8) 0.5386(10) 0.030(3) Uani 1 1 d . . .
C16 C 0.2187(12) 0.1118(10) 0.5909(14) 0.051(4) Uani 1 1 d . . .
C17 C 0.8609(8) 0.0780(7) 0.8250(9) 0.023(2) Uani 1 1 d . . .
C18 C 0.9271(8) 0.0572(8) 0.7834(10) 0.027(2) Uani 1 1 d . . .
H18 H 0.9345 0.0998 0.7352 0.032 Uiso 1 1 calc R . .
C19 C 0.9825(8) -0.0260(8) 0.8126(9) 0.026(2) Uani 1 1 d . . .
C20 C 0.9724(9) -0.0900(8) 0.8847(10) 0.032(3) Uani 1 1 d . . .
H20 H 1.0112 -0.1451 0.9057 0.039 Uiso 1 1 calc R . .
C21 C 0.9066(9) -0.0727(9) 0.9245(9) 0.035(3) Uani 1 1 d . . .
H21 H 0.8977 -0.1177 0.9699 0.042 Uiso 1 1 calc R . .
C22 C 0.8513(9) 0.0131(8) 0.8977(9) 0.027(2) Uani 1 1 d . . .
H22 H 0.8083 0.0267 0.9282 0.032 Uiso 1 1 calc R . .
C23 C 0.7958(8) 0.1655(7) 0.7872(8) 0.022(2) Uani 1 1 d . . .
C24 C 1.0565(8) -0.0419(9) 0.7670(9) 0.030(3) Uani 1 1 d . . .

loop_
_atom_site_aniso_label
_atom_site_aniso_U_11
_atom_site_aniso_U_22
_atom_site_aniso_U_33
_atom_site_aniso_U_23
_atom_site_aniso_U_13
_atom_site_aniso_U_12
Pb1 0.0144(3) 0.0347(3) 0.0278(3) 0.00156(17) 0.0040(2) 0.00042(17)
Pb2 0.0203(3) 0.0227(2) 0.0255(3) 0.00337(14) 0.0040(2) 0.00357(15)
Pb3 0.0187(3) 0.0227(2) 0.0219(3) 0.00031(14) 0.0079(2) -0.00173(15)
Pb4 0.0165(3) 0.0290(3) 0.0202(3) -0.00093(14) 0.0062(2) -0.00435(16)
O1 0.033(5) 0.026(4) 0.039(5) -0.001(3) 0.015(4) 0.010(4)
O2 0.026(5) 0.035(4) 0.024(4) -0.007(3) 0.007(4) 0.003(4)
O3 0.016(4) 0.030(4) 0.017(4) 0.004(3) 0.002(3) 0.010(3)
O4 0.030(5) 0.029(4) 0.043(5) -0.011(4) 0.017(4) 0.002(4)
O5 0.025(5) 0.043(5) 0.032(5) 0.006(4) -0.006(4) -0.009(4)
O6 0.030(5) 0.046(5) 0.037(5) 0.009(4) 0.012(5) -0.004(4)
O7 0.078(9) 0.077(8) 0.075(9) 0.061(7) 0.044(8) 0.043(7)
O8 0.061(8) 0.033(5) 0.135(13) 0.014(6) 0.054(9) -0.009(5)
O9 0.024(5) 0.053(5) 0.042(6) -0.004(4) 0.008(5) 0.012(4)
O10 0.036(6) 0.045(5) 0.058(7) 0.017(5) 0.021(5) 0.022(4)
O11 0.061(8) 0.081(7) 0.063(8) 0.030(6) 0.042(7) 0.039(6)
O12 0.035(6) 0.103(9) 0.055(7) 0.019(6) 0.016(6) 0.049(6)
O13 0.018(4) 0.020(3) 0.027(4) 0.005(3) 0.009(4) 0.004(3)
O14 0.060(8) 0.080(8) 0.068(9) -0.012(7) -0.024(7) 0.026(7)
C1 0.014(6) 0.020(5) 0.023(6) -0.001(4) 0.007(5) 0.001(4)
C2 0.010(5) 0.024(5) 0.015(5) 0.002(4) 0.001(4) -0.007(4)
C3 0.014(6) 0.021(5) 0.024(6) 0.002(4) 0.007(5) 0.006(4)
C4 0.036(8) 0.029(6) 0.028(7) -0.006(5) 0.013(6) 0.000(5)
C5 0.034(8) 0.036(6) 0.022(6) 0.001(5) -0.005(6) 0.011(6)
C6 0.038(8) 0.030(6) 0.024(6) 0.004(5) 0.006(6) 0.014(5)
C7 0.028(7) 0.028(5) 0.025(6) -0.001(4) 0.016(6) -0.002(5)
C8 0.019(6) 0.015(5) 0.034(7) 0.004(4) 0.016(6) -0.001(4)
C9 0.020(6) 0.024(5) 0.017(5) 0.002(4) 0.005(5) 0.005(4)
C10 0.015(6) 0.039(6) 0.022(6) 0.011(5) 0.003(5) 0.008(5)
C11 0.028(7) 0.019(5) 0.030(7) 0.004(5) 0.010(6) 0.004(5)
C12 0.038(9) 0.019(6) 0.066(10) -0.001(6) 0.015(8) -0.001(5)
C13 0.018(7) 0.055(8) 0.037(8) -0.009(6) 0.002(6) 0.004(6)
C14 0.016(6) 0.035(6) 0.029(6) 0.006(5) 0.004(5) -0.008(5)
C15 0.028(7) 0.023(5) 0.040(8) 0.000(5) 0.016(6) 0.000(5)
C16 0.062(11) 0.027(7) 0.083(13) 0.016(7) 0.050(11) 0.016(7)
C17 0.019(6) 0.024(5) 0.020(6) -0.002(4) 0.002(5) -0.003(4)
C18 0.018(6) 0.027(5) 0.035(7) 0.003(5) 0.011(5) 0.005(5)
C19 0.013(6) 0.038(6) 0.027(6) -0.006(5) 0.006(5) 0.002(5)
C20 0.025(7) 0.031(6) 0.029(7) -0.001(5) -0.003(6) 0.008(5)
C21 0.033(8) 0.045(7) 0.022(6) 0.004(5) 0.005(6) 0.002(6)
C22 0.025(6) 0.029(6) 0.026(6) 0.000(5) 0.010(5) 0.000(5)
C23 0.019(6) 0.026(5) 0.017(6) 0.000(4) 0.002(5) 0.004(4)
C24 0.017(6) 0.039(6) 0.027(7) -0.002(5) 0.000(5) 0.004(5)

loop_
_atom_type_symbol
_atom_type_description
_atom_type_scat_dispersion_real
_atom_type_scat_dispersion_imag
_atom_type_scat_source
C C 0.0033 0.0016 'International Tables Vol C Tables 4.2.6.8 and 6.1.1.4'
H H 0.0000 0.0000 'International Tables Vol C Tables 4.2.6.8 and 6.1.1.4'
O O 0.0106 0.0060 'International Tables Vol C Tables 4.2.6.8 and 6.1.1.4'
Pb Pb -3.3944 10.1111 'International Tables Vol C Tables 4.2.6.8 and 6.1.1.4'

loop_
_geom_angle_atom_site_label_1
_geom_angle_atom_site_label_2
_geom_angle_atom_site_label_3
_geom_angle
_geom_angle_site_symmetry_1
_geom_angle_site_symmetry_3
_geom_angle_publ_flag
O8 Pb1 O11 75.9(4) 2_656 2_756 ?
O8 Pb1 O13 115.9(4) 2_656 . ?
O11 Pb1 O13 112.5(4) 2_756 . ?
O8 Pb1 O14 76.3(4) 2_656 . ?
O11 Pb1 O14 86.8(5) 2_756 . ?
O13 Pb1 O14 158.7(4) . . ?
O8 Pb1 O12 119.7(4) 2_656 2_756 ?
O11 Pb1 O12 48.0(3) 2_756 2_756 ?
O13 Pb1 O12 75.9(3) . 2_756 ?
O14 Pb1 O12 114.5(4) . 2_756 ?
O13 Pb2 O5 80.5(3) . . ?
O13 Pb2 O6 76.3(3) . 3_666 ?
O5 Pb2 O6 96.1(3) . 3_666 ?
O13 Pb2 O2 74.6(2) . . ?
O5 Pb2 O2 68.5(3) . . ?
O6 Pb2 O2 148.9(3) 3_666 . ?
O13 Pb2 O7 82.0(3) . 2_656 ?
O5 Pb2 O7 146.0(4) . 2_656 ?
O6 Pb2 O7 107.7(3) 3_666 2_656 ?
O2 Pb2 O7 78.8(3) . 2_656 ?
O13 Pb2 Pb3 38.56(18) . . ?
O5 Pb2 Pb3 51.0(2) . . ?
O6 Pb2 Pb3 103.8(2) 3_666 . ?
O2 Pb2 Pb3 45.40(17) . . ?
O7 Pb2 Pb3 98.8(3) 2_656 . ?
O13 Pb3 O9 87.1(3) . . ?
O13 Pb3 O2 74.2(3) . . ?
O9 Pb3 O2 124.8(3) . . ?
O13 Pb3 O3 72.7(2) . 2_646 ?
O9 Pb3 O3 85.5(3) . 2_646 ?
O2 Pb3 O3 133.1(2) . 2_646 ?
O13 Pb3 O1 78.7(3) . . ?
O9 Pb3 O1 75.7(3) . . ?
O2 Pb3 O1 50.1(3) . . ?
O3 Pb3 O1 146.4(2) 2_646 . ?
O13 Pb3 Pb2 37.91(17) . . ?
O9 Pb3 Pb2 123.0(2) . . ?
O2 Pb3 Pb2 45.45(18) . . ?
O3 Pb3 Pb2 88.98(16) 2_646 . ?
O1 Pb3 Pb2 78.70(17) . . ?
O13 Pb4 O3 77.6(3) . 2_646 ?
O13 Pb4 O10 82.8(3) . . ?
O3 Pb4 O10 78.2(3) 2_646 . ?
O13 Pb4 O12 83.1(3) . 2_756 ?
O3 Pb4 O12 144.5(3) 2_646 2_756 ?
O10 Pb4 O12 70.0(4) . 2_756 ?
C7 O1 Pb3 92.0(7) . . ?
C7 O2 Pb3 96.4(6) . . ?
C7 O2 Pb2 121.4(7) . . ?
Pb3 O2 Pb2 89.2(2) . . ?
C8 O3 Pb4 104.0(6) . 2_656 ?
C8 O3 Pb3 128.4(6) . 2_656 ?
Pb4 O3 Pb3 95.5(2) 2_656 2_656 ?
C15 O5 Pb2 110.9(7) . . ?
C15 O6 Pb2 121.1(8) . 3_666 ?
C16 O7 Pb2 161.9(11) . 2_646 ?
C16 O8 Pb1 109.3(11) . 2_646 ?
C23 O9 Pb3 127.5(8) . . ?
C23 O10 Pb4 141.4(8) . . ?
C24 O11 Pb1 101.9(8) . 2_746 ?
C24 O12 Pb4 164.8(11) . 2_746 ?
C24 O12 Pb1 88.1(8) . 2_746 ?
Pb4 O12 Pb1 89.9(3) 2_746 2_746 ?
Pb2 O13 Pb4 119.8(3) . . ?
Pb2 O13 Pb3 103.5(3) . . ?
Pb4 O13 Pb3 109.5(3) . . ?
Pb2 O13 Pb1 116.0(3) . . ?
Pb4 O13 Pb1 103.7(3) . . ?
Pb3 O13 Pb1 103.0(3) . . ?
C6 C1 C2 118.0(10) . . ?
C6 C1 C7 123.4(10) . . ?
C2 C1 C7 118.6(10) . . ?
C3 C2 C1 120.0(10) . . ?
C3 C2 H2 120.0 . . ?
C1 C2 H2 120.0 . . ?
C4 C3 C2 120.5(10) . . ?
C4 C3 C8 120.4(10) . . ?
C2 C3 C8 119.1(10) . . ?
C3 C4 C5 120.1(11) . . ?
C3 C4 H4 120.0 . . ?
C5 C4 H4 120.0 . . ?
C6 C5 C4 120.2(12) . . ?
C6 C5 H5 119.9 . . ?
C4 C5 H5 119.9 . . ?
C5 C6 C1 121.1(11) . . ?
C5 C6 H6 119.4 . . ?
C1 C6 H6 119.4 . . ?
O2 C7 O1 121.0(10) . . ?
O2 C7 C1 117.9(10) . . ?
O1 C7 C1 121.0(11) . . ?
O4 C8 O3 122.2(10) . . ?
O4 C8 C3 121.0(11) . . ?
O3 C8 C3 116.7(9) . . ?
C14 C9 C10 118.2(10) . . ?
C14 C9 C15 122.0(10) . . ?
C10 C9 C15 119.8(10) . . ?
C11 C10 C9 120.9(11) . . ?
C11 C10 H10 119.5 . . ?
C9 C10 H10 119.5 . . ?
C12 C11 C10 119.3(11) . . ?
C12 C11 C16 121.0(13) . . ?
C10 C11 C16 119.4(12) . . ?
C11 C12 C13 120.8(12) . . ?
C11 C12 H12 119.6 . . ?
C13 C12 H12 119.6 . . ?
C14 C13 C12 119.8(13) . . ?
C14 C13 H13 120.1 . . ?
C12 C13 H13 120.1 . . ?
C13 C14 C9 120.9(11) . . ?
C13 C14 H14 119.5 . . ?
C9 C14 H14 119.5 . . ?
O5 C15 O6 124.0(12) . . ?
O5 C15 C9 118.7(10) . . ?
O6 C15 C9 117.2(11) . . ?
O7 C16 O8 124.5(14) . . ?
O7 C16 C11 121.9(15) . . ?
O8 C16 C11 113.6(15) . . ?
C18 C17 C22 118.6(10) . . ?
C18 C17 C23 120.3(10) . . ?
C22 C17 C23 120.9(10) . . ?
C19 C18 C17 120.7(11) . . ?
C19 C18 H18 119.7 . . ?
C17 C18 H18 119.7 . . ?
C18 C19 C20 120.2(11) . . ?
C18 C19 C24 117.7(11) . . ?
C20 C19 C24 122.0(10) . . ?
C21 C20 C19 120.2(11) . . ?
C21 C20 H20 119.9 . . ?
C19 C20 H20 119.9 . . ?
C20 C21 C22 120.2(12) . . ?
C20 C21 H21 119.9 . . ?
C22 C21 H21 119.9 . . ?
C17 C22 C21 119.9(11) . . ?
C17 C22 H22 120.0 . . ?
C21 C22 H22 120.0 . . ?
O10 C23 O9 124.1(11) . . ?
O10 C23 C17 117.0(10) . . ?
O9 C23 C17 118.9(10) . . ?
O11 C24 O12 120.1(12) . . ?
O11 C24 C19 122.1(11) . . ?
O12 C24 C19 117.7(12) . . ?

loop_
_geom_bond_atom_site_label_1
_geom_bond_atom_site_label_2
_geom_bond_distance
_geom_bond_site_symmetry_2
_geom_bond_publ_flag
Pb1 O8 2.367(11) 2_656 ?
Pb1 O11 2.475(10) 2_756 ?
Pb1 O13 2.557(8) . ?
Pb1 O14 2.655(12) . ?
Pb1 O12 2.734(11) 2_756 ?
Pb2 O13 2.255(7) . ?
Pb2 O5 2.454(8) . ?
Pb2 O6 2.537(9) 3_666 ?
Pb2 O2 2.543(8) . ?
Pb2 O7 2.668(12) 2_656 ?
Pb2 Pb3 3.5687(6) . ?
Pb3 O13 2.288(7) . ?
Pb3 O9 2.407(9) . ?
Pb3 O2 2.541(7) . ?
Pb3 O3 2.617(7) 2_646 ?
Pb3 O1 2.635(9) . ?
Pb4 O13 2.261(7) . ?
Pb4 O3 2.397(7) 2_646 ?
Pb4 O10 2.429(9) . ?
Pb4 O12 2.634(10) 2_756 ?
O1 C7 1.260(14) . ?
O2 C7 1.259(14) . ?
O3 C8 1.285(14) . ?
O3 Pb4 2.397(7) 2_656 ?
O3 Pb3 2.617(7) 2_656 ?
O4 C8 1.231(13) . ?
O5 C15 1.249(16) . ?
O6 C15 1.256(14) . ?
O6 Pb2 2.537(9) 3_666 ?
O7 C16 1.19(2) . ?
O7 Pb2 2.668(12) 2_646 ?
O8 C16 1.29(2) . ?
O8 Pb1 2.367(11) 2_646 ?
O9 C23 1.251(14) . ?
O10 C23 1.243(14) . ?
O11 C24 1.207(16) . ?
O11 Pb1 2.475(10) 2_746 ?
O12 C24 1.252(15) . ?
O12 Pb4 2.633(9) 2_746 ?
O12 Pb1 2.734(11) 2_746 ?
C1 C6 1.386(17) . ?
C1 C2 1.404(14) . ?
C1 C7 1.495(14) . ?
C2 C3 1.372(14) . ?
C2 H2 0.9300 . ?
C3 C4 1.358(17) . ?
C3 C8 1.514(14) . ?
C4 C5 1.378(18) . ?
C4 H4 0.9300 . ?
C5 C6 1.355(17) . ?
C5 H5 0.9300 . ?
C6 H6 0.9300 . ?
C9 C14 1.383(16) . ?
C9 C10 1.412(15) . ?
C9 C15 1.510(16) . ?
C10 C11 1.377(17) . ?
C10 H10 0.9300 . ?
C11 C12 1.366(19) . ?
C11 C16 1.522(16) . ?
C12 C13 1.39(2) . ?
C12 H12 0.9300 . ?
C13 C14 1.367(17) . ?
C13 H13 0.9300 . ?
C14 H14 0.9300 . ?
C17 C18 1.378(16) . ?
C17 C22 1.398(16) . ?
C17 C23 1.509(15) . ?
C18 C19 1.377(15) . ?
C18 H18 0.9300 . ?
C19 C20 1.387(17) . ?
C19 C24 1.514(16) . ?
C20 C21 1.345(18) . ?
C20 H20 0.9300 . ?
C21 C22 1.403(17) . ?
C21 H21 0.9300 . ?
C22 H22 0.9300 . ?

loop_
_geom_torsion_atom_site_label_1
_geom_torsion_atom_site_label_2
_geom_torsion_atom_site_label_3
_geom_torsion_atom_site_label_4
_geom_torsion
_geom_torsion_site_symmetry_1
_geom_torsion_site_symmetry_2
_geom_torsion_site_symmetry_3
_geom_torsion_site_symmetry_4
_geom_torsion_publ_flag
O5 Pb2 Pb3 O13 132.3(4) . . . . ?
O6 Pb2 Pb3 O13 45.6(4) 3_666 . . . ?
O2 Pb2 Pb3 O13 -129.8(4) . . . . ?
O7 Pb2 Pb3 O13 -65.2(4) 2_656 . . . ?
O13 Pb2 Pb3 O9 21.5(4) . . . . ?
O5 Pb2 Pb3 O9 153.8(4) . . . . ?
O6 Pb2 Pb3 O9 67.1(4) 3_666 . . . ?
O2 Pb2 Pb3 O9 -108.4(4) . . . . ?
O7 Pb2 Pb3 O9 -43.7(4) 2_656 . . . ?
O13 Pb2 Pb3 O2 129.8(4) . . . . ?
O5 Pb2 Pb3 O2 -97.9(4) . . . . ?
O6 Pb2 Pb3 O2 175.4(3) 3_666 . . . ?
O7 Pb2 Pb3 O2 64.6(3) 2_656 . . . ?
O13 Pb2 Pb3 O3 -62.5(4) . . . 2_646 ?
O5 Pb2 Pb3 O3 69.8(3) . . . 2_646 ?
O6 Pb2 Pb3 O3 -17.0(3) 3_666 . . 2_646 ?
O2 Pb2 Pb3 O3 167.6(3) . . . 2_646 ?
O7 Pb2 Pb3 O3 -127.7(3) 2_656 . . 2_646 ?
O13 Pb2 Pb3 O1 86.0(4) . . . . ?
O5 Pb2 Pb3 O1 -141.7(3) . . . . ?
O6 Pb2 Pb3 O1 131.6(3) 3_666 . . . ?
O2 Pb2 Pb3 O1 -43.8(3) . . . . ?
O7 Pb2 Pb3 O1 20.8(3) 2_656 . . . ?
O13 Pb3 O1 C7 82.5(6) . . . . ?
O9 Pb3 O1 C7 172.4(7) . . . . ?
O2 Pb3 O1 C7 3.8(6) . . . . ?
O3 Pb3 O1 C7 114.3(7) 2_646 . . . ?
Pb2 Pb3 O1 C7 43.8(6) . . . . ?
O13 Pb3 O2 C7 -92.1(7) . . . . ?
O9 Pb3 O2 C7 -17.2(8) . . . . ?
O3 Pb3 O2 C7 -138.6(6) 2_646 . . . ?
O1 Pb3 O2 C7 -3.8(6) . . . . ?
Pb2 Pb3 O2 C7 -121.5(7) . . . . ?
O13 Pb3 O2 Pb2 29.4(2) . . . . ?
O9 Pb3 O2 Pb2 104.3(4) . . . . ?
O3 Pb3 O2 Pb2 -17.1(4) 2_646 . . . ?
O1 Pb3 O2 Pb2 117.7(4) . . . . ?
O13 Pb2 O2 C7 67.3(8) . . . . ?
O5 Pb2 O2 C7 152.9(8) . . . . ?
O6 Pb2 O2 C7 88.4(9) 3_666 . . . ?
O7 Pb2 O2 C7 -17.4(8) 2_656 . . . ?
Pb3 Pb2 O2 C7 97.0(8) . . . . ?
O13 Pb2 O2 Pb3 -29.8(2) . . . . ?
O5 Pb2 O2 Pb3 55.9(3) . . . . ?
O6 Pb2 O2 Pb3 -8.6(6) 3_666 . . . ?
O7 Pb2 O2 Pb3 -114.4(3) 2_656 . . . ?
O13 Pb2 O5 C15 -140.0(9) . . . . ?
O6 Pb2 O5 C15 -65.1(8) 3_666 . . . ?
O2 Pb2 O5 C15 142.8(9) . . . . ?
O7 Pb2 O5 C15 160.0(8) 2_656 . . . ?
Pb3 Pb2 O5 C15 -167.9(9) . . . . ?
O13 Pb3 O9 C23 -50.1(10) . . . . ?
O2 Pb3 O9 C23 -118.5(9) . . . . ?
O3 Pb3 O9 C23 22.8(10) 2_646 . . . ?
O1 Pb3 O9 C23 -129.1(10) . . . . ?
Pb2 Pb3 O9 C23 -63.1(10) . . . . ?
O13 Pb4 O10 C23 38.3(14) . . . . ?
O3 Pb4 O10 C23 -40.4(13) 2_646 . . . ?
O12 Pb4 O10 C23 123.6(14) 2_756 . . . ?
O5 Pb2 O13 Pb4 86.6(4) . . . . ?
O6 Pb2 O13 Pb4 -12.1(3) 3_666 . . . ?
O2 Pb2 O13 Pb4 156.8(4) . . . . ?
O7 Pb2 O13 Pb4 -122.7(4) 2_656 . . . ?
Pb3 Pb2 O13 Pb4 122.3(5) . . . . ?
O5 Pb2 O13 Pb3 -35.7(3) . . . . ?
O6 Pb2 O13 Pb3 -134.4(4) 3_666 . . . ?
O2 Pb2 O13 Pb3 34.5(3) . . . . ?
O7 Pb2 O13 Pb3 115.1(4) 2_656 . . . ?
O5 Pb2 O13 Pb1 -147.7(4) . . . . ?
O6 Pb2 O13 Pb1 113.6(4) 3_666 . . . ?
O2 Pb2 O13 Pb1 -77.5(3) . . . . ?
O7 Pb2 O13 Pb1 3.0(4) 2_656 . . . ?
Pb3 Pb2 O13 Pb1 -112.0(4) . . . . ?
O3 Pb4 O13 Pb2 -100.9(4) 2_646 . . . ?
O10 Pb4 O13 Pb2 179.7(4) . . . . ?
O12 Pb4 O13 Pb2 109.1(4) 2_756 . . . ?
O3 Pb4 O13 Pb3 18.5(3) 2_646 . . . ?
O10 Pb4 O13 Pb3 -61.0(4) . . . . ?
O12 Pb4 O13 Pb3 -131.6(4) 2_756 . . . ?
O3 Pb4 O13 Pb1 127.8(3) 2_646 . . . ?
O10 Pb4 O13 Pb1 48.4(3) . . . . ?
O12 Pb4 O13 Pb1 -22.3(3) 2_756 . . . ?
O9 Pb3 O13 Pb2 -162.1(3) . . . . ?
O2 Pb3 O13 Pb2 -34.7(3) . . . . ?
O3 Pb3 O13 Pb2 111.7(3) 2_646 . . . ?
O1 Pb3 O13 Pb2 -86.1(3) . . . . ?
O9 Pb3 O13 Pb4 69.0(3) . . . . ?
O2 Pb3 O13 Pb4 -163.6(4) . . . . ?
O3 Pb3 O13 Pb4 -17.2(3) 2_646 . . . ?
O1 Pb3 O13 Pb4 145.0(3) . . . . ?
Pb2 Pb3 O13 Pb4 -128.9(5) . . . . ?
O9 Pb3 O13 Pb1 -40.8(3) . . . . ?
O2 Pb3 O13 Pb1 86.6(3) . . . . ?
O3 Pb3 O13 Pb1 -127.1(3) 2_646 . . . ?
O1 Pb3 O13 Pb1 35.1(2) . . . . ?
Pb2 Pb3 O13 Pb1 121.2(4) . . . . ?
O8 Pb1 O13 Pb2 4.8(5) 2_656 . . . ?
O11 Pb1 O13 Pb2 -80.0(4) 2_756 . . . ?
O14 Pb1 O13 Pb2 126.3(9) . . . . ?
O12 Pb1 O13 Pb2 -111.6(4) 2_756 . . . ?
O8 Pb1 O13 Pb4 138.4(4) 2_656 . . . ?
O11 Pb1 O13 Pb4 53.6(4) 2_756 . . . ?
O14 Pb1 O13 Pb4 -100.1(10) . . . . ?
O12 Pb1 O13 Pb4 21.9(3) 2_756 . . . ?
O8 Pb1 O13 Pb3 -107.5(4) 2_656 . . . ?
O11 Pb1 O13 Pb3 167.7(3) 2_756 . . . ?
O14 Pb1 O13 Pb3 14.0(11) . . . . ?
O12 Pb1 O13 Pb3 136.1(4) 2_756 . . . ?
C6 C1 C2 C3 2.1(15) . . . . ?
C7 C1 C2 C3 179.1(9) . . . . ?
C1 C2 C3 C4 0.4(15) . . . . ?
C1 C2 C3 C8 179.5(9) . . . . ?
C2 C3 C4 C5 -2.8(17) . . . . ?
C8 C3 C4 C5 178.1(11) . . . . ?
C3 C4 C5 C6 3(2) . . . . ?
C4 C5 C6 C1 0(2) . . . . ?
C2 C1 C6 C5 -2.2(18) . . . . ?
C7 C1 C6 C5 -179.1(11) . . . . ?
Pb3 O2 C7 O1 7.1(11) . . . . ?
Pb2 O2 C7 O1 -85.9(12) . . . . ?
Pb3 O2 C7 C1 -172.3(8) . . . . ?
Pb2 O2 C7 C1 94.8(10) . . . . ?
Pb3 O1 C7 O2 -6.8(11) . . . . ?
Pb3 O1 C7 C1 172.5(9) . . . . ?
C6 C1 C7 O2 -179.1(11) . . . . ?
C2 C1 C7 O2 4.0(15) . . . . ?
C6 C1 C7 O1 1.5(17) . . . . ?
C2 C1 C7 O1 -175.3(10) . . . . ?
Pb4 O3 C8 O4 -6.4(11) 2_656 . . . ?
Pb3 O3 C8 O4 102.5(11) 2_656 . . . ?
Pb4 O3 C8 C3 170.0(7) 2_656 . . . ?
Pb3 O3 C8 C3 -81.0(10) 2_656 . . . ?
C4 C3 C8 O4 -3.6(15) . . . . ?
C2 C3 C8 O4 177.2(10) . . . . ?
C4 C3 C8 O3 179.9(10) . . . . ?
C2 C3 C8 O3 0.7(14) . . . . ?
C14 C9 C10 C11 0.8(17) . . . . ?
C15 C9 C10 C11 -177.3(10) . . . . ?
C9 C10 C11 C12 0.2(18) . . . . ?
C9 C10 C11 C16 175.2(10) . . . . ?
C10 C11 C12 C13 -0.7(19) . . . . ?
C16 C11 C12 C13 -175.7(12) . . . . ?
C11 C12 C13 C14 0(2) . . . . ?
C12 C13 C14 C9 0.9(19) . . . . ?
C10 C9 C14 C13 -1.4(17) . . . . ?
C15 C9 C14 C13 176.7(11) . . . . ?
Pb2 O5 C15 O6 8.8(15) . . . . ?
Pb2 O5 C15 C9 -173.5(8) . . . . ?
Pb2 O6 C15 O5 95.2(13) 3_666 . . . ?
Pb2 O6 C15 C9 -82.6(12) 3_666 . . . ?
C14 C9 C15 O5 -170.0(11) . . . . ?
C10 C9 C15 O5 8.0(16) . . . . ?
C14 C9 C15 O6 7.8(16) . . . . ?
C10 C9 C15 O6 -174.2(10) . . . . ?
Pb2 O7 C16 O8 68(4) 2_646 . . . ?
Pb2 O7 C16 C11 -112(3) 2_646 . . . ?
Pb1 O8 C16 O7 -8.9(19) 2_646 . . . ?
Pb1 O8 C16 C11 171.4(8) 2_646 . . . ?
C12 C11 C16 O7 179.9(14) . . . . ?
C10 C11 C16 O7 5.0(19) . . . . ?
C12 C11 C16 O8 -0.4(18) . . . . ?
C10 C11 C16 O8 -175.3(12) . . . . ?
C22 C17 C18 C19 0.3(17) . . . . ?
C23 C17 C18 C19 -175.7(11) . . . . ?
C17 C18 C19 C20 -0.2(18) . . . . ?
C17 C18 C19 C24 -177.6(11) . . . . ?
C18 C19 C20 C21 1.8(18) . . . . ?
C24 C19 C20 C21 179.2(11) . . . . ?
C19 C20 C21 C22 -3.5(19) . . . . ?
C18 C17 C22 C21 -1.9(18) . . . . ?
C23 C17 C22 C21 174.0(11) . . . . ?
C20 C21 C22 C17 3.6(19) . . . . ?
Pb4 O10 C23 O9 -20(2) . . . . ?
Pb4 O10 C23 C17 160.2(9) . . . . ?
Pb3 O9 C23 O10 25.9(17) . . . . ?
Pb3 O9 C23 C17 -154.1(8) . . . . ?
C18 C17 C23 O10 5.8(16) . . . . ?
C22 C17 C23 O10 -170.1(11) . . . . ?
C18 C17 C23 O9 -174.2(11) . . . . ?
C22 C17 C23 O9 9.9(16) . . . . ?
Pb1 O11 C24 O12 15.1(16) 2_746 . . . ?
Pb1 O11 C24 C19 -166.8(9) 2_746 . . . ?
Pb4 O12 C24 O11 69(4) 2_746 . . . ?
Pb1 O12 C24 O11 -13.4(14) 2_746 . . . ?
Pb4 O12 C24 C19 -109(3) 2_746 . . . ?
Pb1 O12 C24 C19 168.4(10) 2_746 . . . ?
C18 C19 C24 O11 -18.7(19) . . . . ?
C20 C19 C24 O11 163.9(14) . . . . ?
C18 C19 C24 O12 159.5(13) . . . . ?
C20 C19 C24 O12 -17.9(18) . . . . ?
